data_7021751
loop_
_publ_author_name
'Noro, Shin-Ichiro'
'Fukuhara, Katsuo'
'Sugimoto, Kunihisa'
'Hijikata, Yuh'
'Kubo, Kazuya'
'Nakamura, Takayoshi'

_publ_section_title
;
 Anion-dependent host-guest properties of porous assemblies of
 coordination complexes (PACs), [Cu(A)2(py)4] (A = PF6, BF4, CF3SO3, and
 CH3SO3; py = pyridine), based on Werner-type copper(ii) complexes in the
 solid state.
;
_journal_issue 31
_journal_name_full 'Dalton transactions (Cambridge, England : 2003)'
_journal_page_first 11100
_journal_page_last 11110
_journal_paper_doi 10.1039/c3dt51104a
_journal_volume 42
_journal_year 2013
_chemical_formula_moiety 'C22 H20 Cu F6 N4 O6 S2'
_chemical_formula_sum 'C22 H20 Cu F6 N4 O6 S2'
_chemical_formula_weight 678.08
_space_group_IT_number 60
_symmetry_cell_setting orthorhombic
_symmetry_Int_Tables_number 60
_symmetry_space_group_name_Hall '-P 2n 2ab'
_symmetry_space_group_name_H-M 'P b c n'
_atom_sites_solution_hydrogens geom
_atom_sites_solution_primary direct
_atom_sites_solution_secondary difmap
_cell_angle_alpha 90.0000
_cell_angle_beta 90.0000
_cell_angle_gamma 90.0000
_cell_formula_units_Z 4
_cell_length_a 10.4904(6)
_cell_length_b 16.2621(9)
_cell_length_c 16.5574(8)
_cell_measurement_reflns_used 19314
_cell_measurement_temperature 173
_cell_measurement_theta_max 27.43
_cell_measurement_theta_min 3.13
_cell_volume 2824.6(3)
_computing_cell_refinement 'RAPID AUTO'
_computing_data_collection 'RAPID AUTO'
_computing_data_reduction 'RAPID AUTO'
_computing_molecular_graphics CrystalMaker
_computing_publication_material 'CrystalStructure 4.0 (Rigaku, 2010)'
_computing_structure_refinement 'SHELXL97 (Sheldrick, 2008)'
_computing_structure_solution 'SIR2004 (Burla, et al., 2005)'
_diffrn_ambient_temperature 173
_diffrn_detector_area_resol_mean 10.000
_diffrn_measured_fraction_theta_full 0.994
_diffrn_measured_fraction_theta_max 0.994
_diffrn_measurement_device_type 'Rigaku R-AXIS RAPID'
_diffrn_measurement_method \w
_diffrn_radiation_type 'Mo K\a'
_diffrn_radiation_wavelength 0.71075
_diffrn_reflns_av_R_equivalents 0.0345
_diffrn_reflns_limit_h_max 13
_diffrn_reflns_limit_h_min -13
_diffrn_reflns_limit_k_max 20
_diffrn_reflns_limit_k_min -21
_diffrn_reflns_limit_l_max 21
_diffrn_reflns_limit_l_min -21
_diffrn_reflns_number 25778
_diffrn_reflns_theta_full 27.44
_diffrn_reflns_theta_max 27.44
_diffrn_standards_number 0
_exptl_absorpt_coefficient_mu 1.004
_exptl_absorpt_correction_T_max 0.878
_exptl_absorpt_correction_T_min 0.727
_exptl_absorpt_correction_type multi-scan
_exptl_absorpt_process_details 'ABSCOR (Rigaku, 1995)'
_exptl_crystal_colour blue
_exptl_crystal_density_diffrn 1.594
_exptl_crystal_density_method 'not measured'
_exptl_crystal_description prism
_exptl_crystal_F_000 1372.00
_exptl_crystal_size_max 0.250
_exptl_crystal_size_mid 0.250
_exptl_crystal_size_min 0.130
_refine_diff_density_max 0.580
_refine_diff_density_min -0.330
_refine_ls_extinction_method none
_refine_ls_goodness_of_fit_ref 1.095
_refine_ls_hydrogen_treatment constr
_refine_ls_number_parameters 188
_refine_ls_number_reflns 3213
_refine_ls_number_restraints 0
_refine_ls_R_factor_gt 0.0349
_refine_ls_shift/su_max 0.001
_refine_ls_structure_factor_coef Fsqd
_refine_ls_weighting_details 'w = 1/[\s^2^(Fo^2^)+(0.0587P)^2^+0.2952P] where P=(Fo^2^+2Fc^2^)/3'
_refine_ls_weighting_scheme calc
_refine_ls_wR_factor_ref 0.0966
_reflns_number_gt 2660
_reflns_number_total 3213
_reflns_threshold_expression F^2^>2.0\s(F^2^)
_cod_data_source_file c3dt51104a.txt
_cod_data_source_block a-CuCF3SO3py_111005
_cod_database_code 7021751

loop_
_symmetry_equiv_pos_site_id
_symmetry_equiv_pos_as_xyz
1 +X,+Y,+Z
2 1/2-X,1/2+Y,+Z
3 +X,-Y,1/2+Z
4 1/2-X,1/2-Y,1/2+Z
5 -X,-Y,-Z
6 1/2+X,1/2-Y,-Z
7 -X,+Y,1/2-Z
8 1/2+X,1/2+Y,1/2-Z

loop_
_atom_site_label
_atom_site_type_symbol
_atom_site_fract_x
_atom_site_fract_y
_atom_site_fract_z
_atom_site_U_iso_or_equiv
_atom_site_adp_type
_atom_site_occupancy
_atom_site_symmetry_multiplicity
_atom_site_calc_flag
_atom_site_refinement_flags
Cu1 Cu 0.0000 0.113385(16) 0.2500 0.03109(12) Uani 1.0 4 d .
S1 S -0.27549(4) 0.10871(2) 0.39762(3) 0.03060(13) Uani 1.0 8 d .
F1 F -0.15342(17) 0.16717(9) 0.52274(9) 0.0772(5) Uani 1.0 8 d .
F2 F -0.15503(16) 0.03482(8) 0.51544(8) 0.0696(5) Uani 1.0 8 d .
F3 F -0.3244(2) 0.09943(11) 0.55221(9) 0.0927(6) Uani 1.0 8 d .
O1 O -0.15356(13) 0.11445(8) 0.35700(9) 0.0423(4) Uani 1.0 8 d .
O2 O -0.35029(13) 0.18264(8) 0.39451(8) 0.0436(4) Uani 1.0 8 d .
O3 O -0.34195(14) 0.03305(8) 0.38253(9) 0.0489(4) Uani 1.0 8 d .
N1 N 0.13816(14) 0.11574(8) 0.33573(9) 0.0331(4) Uani 1.0 8 d .
N2 N 0.0000 -0.01230(12) 0.2500 0.0310(5) Uani 1.0 4 d .
N3 N 0.0000 0.23912(13) 0.2500 0.0369(5) Uani 1.0 4 d .
C1 C 0.25137(17) 0.07966(11) 0.32397(11) 0.0374(4) Uani 1.0 8 d .
C2 C 0.3503(2) 0.08563(15) 0.37829(13) 0.0507(5) Uani 1.0 8 d .
C3 C 0.3325(3) 0.12963(16) 0.44826(15) 0.0572(6) Uani 1.0 8 d .
C4 C 0.2156(2) 0.16611(14) 0.46194(13) 0.0513(5) Uani 1.0 8 d .
C5 C 0.12166(18) 0.15845(12) 0.40461(12) 0.0413(5) Uani 1.0 8 d .
C6 C -0.02393(17) -0.05508(11) 0.31797(12) 0.0370(4) Uani 1.0 8 d .
C7 C -0.0256(2) -0.14015(12) 0.31998(13) 0.0457(5) Uani 1.0 8 d .
C8 C 0.0000 -0.18336(16) 0.2500 0.0464(7) Uani 1.0 4 d .
C9 C 0.10331(19) 0.28177(11) 0.22705(13) 0.0434(5) Uani 1.0 8 d .
C10 C 0.1063(3) 0.36662(12) 0.22538(15) 0.0493(5) Uani 1.0 8 d .
C11 C 0.0000 0.40982(17) 0.2500 0.0476(7) Uani 1.0 4 d .
C12 C -0.2252(3) 0.10202(14) 0.50300(14) 0.0547(6) Uani 1.0 8 d .
H1 H 0.2640 0.0486 0.2761 0.0448 Uiso 1.0 8 calc R
H2 H 0.4297 0.0597 0.3676 0.0608 Uiso 1.0 8 calc R
H3 H 0.3994 0.1349 0.4866 0.0686 Uiso 1.0 8 calc R
H4 H 0.2003 0.1961 0.5103 0.0615 Uiso 1.0 8 calc R
H5 H 0.0418 0.1843 0.4139 0.0495 Uiso 1.0 8 calc R
H6 H -0.0403 -0.0257 0.3665 0.0444 Uiso 1.0 8 calc R
H7 H -0.0442 -0.1684 0.3688 0.0549 Uiso 1.0 8 calc R
H8 H 0.0000 -0.2418 0.2500 0.0557 Uiso 1.0 4 calc R
H9 H 0.1775 0.2524 0.2113 0.0521 Uiso 1.0 8 calc R
H10 H 0.1804 0.3948 0.2075 0.0592 Uiso 1.0 8 calc R
H11 H 0.0000 0.4682 0.2500 0.0571 Uiso 1.0 4 calc R

loop_
_atom_site_aniso_label
_atom_site_aniso_U_11
_atom_site_aniso_U_22
_atom_site_aniso_U_33
_atom_site_aniso_U_12
_atom_site_aniso_U_13
_atom_site_aniso_U_23
Cu1 0.02479(18) 0.01956(16) 0.0489(2) 0.0000 -0.00311(11) 0.0000
S1 0.0271(3) 0.0258(3) 0.0389(3) -0.00079(14) 0.00059(16) -0.00135(15)
F1 0.0998(13) 0.0620(9) 0.0699(9) 0.0102(9) -0.0403(9) -0.0210(7)
F2 0.0865(11) 0.0563(8) 0.0659(8) 0.0199(8) -0.0161(8) 0.0166(7)
F3 0.1146(16) 0.1114(14) 0.0522(8) 0.0336(12) 0.0320(10) 0.0175(8)
O1 0.0313(8) 0.0432(8) 0.0525(8) -0.0033(6) 0.0064(6) 0.0019(6)
O2 0.0413(8) 0.0348(7) 0.0548(8) 0.0099(6) -0.0049(6) -0.0018(6)
O3 0.0371(8) 0.0351(8) 0.0744(10) -0.0092(6) -0.0006(7) -0.0070(7)
N1 0.0269(8) 0.0251(7) 0.0472(8) -0.0014(5) -0.0011(7) -0.0054(6)
N2 0.0274(11) 0.0228(9) 0.0429(11) 0.0000 -0.0079(8) 0.0000
N3 0.0314(12) 0.0223(10) 0.0572(13) 0.0000 0.0037(9) 0.0000
C1 0.0297(9) 0.0358(9) 0.0466(9) 0.0026(7) 0.0001(8) -0.0044(8)
C2 0.0316(11) 0.0615(13) 0.0590(12) 0.0023(10) -0.0046(9) -0.0098(11)
C3 0.0395(12) 0.0718(15) 0.0603(13) -0.0078(11) -0.0117(10) -0.0167(11)
C4 0.0472(12) 0.0505(12) 0.0561(12) -0.0111(10) 0.0007(10) -0.0206(10)
C5 0.0330(10) 0.0340(9) 0.0568(11) -0.0043(8) 0.0053(8) -0.0131(9)
C6 0.0386(10) 0.0300(9) 0.0424(9) -0.0012(7) -0.0056(8) 0.0018(8)
C7 0.0527(13) 0.0306(9) 0.0539(12) -0.0037(9) -0.0087(10) 0.0099(9)
C8 0.0500(18) 0.0221(12) 0.0672(19) 0.0000 -0.0148(13) 0.0000
C9 0.0331(10) 0.0271(9) 0.0701(12) -0.0026(8) 0.0100(9) -0.0035(9)
C10 0.0429(12) 0.0272(9) 0.0778(14) -0.0079(8) 0.0100(11) 0.0022(10)
C11 0.0521(18) 0.0195(11) 0.071(2) 0.0000 0.0010(14) 0.0000
C12 0.0700(16) 0.0486(13) 0.0455(11) 0.0136(11) -0.0022(11) 0.0045(9)

loop_
_atom_type_symbol
_atom_type_description
_atom_type_scat_dispersion_real
_atom_type_scat_dispersion_imag
_atom_type_scat_source
C C 0.0033 0.0016
;
International Tables for Crystallography
(1992, Vol. C, Tables 4.2.6.8 and 6.1.1.4)
;
H H 0.0000 0.0000
;
International Tables for Crystallography
(1992, Vol. C, Table 6.1.1.4)
;
O O 0.0106 0.0060
;
International Tables for Crystallography
(1992, Vol. C, Tables 4.2.6.8 and 6.1.1.4)
;
N N 0.0061 0.0033
;
International Tables for Crystallography
(1992, Vol. C, Tables 4.2.6.8 and 6.1.1.4)
;
Cu Cu 0.3201 1.2651
;
International Tables for Crystallography
(1992, Vol. C, Tables 4.2.6.8 and 6.1.1.4)
;
F F 0.0171 0.0103
;
International Tables for Crystallography
(1992, Vol. C, Tables 4.2.6.8 and 6.1.1.4)
;
S S 0.1246 0.1234
;
International Tables for Crystallography
(1992, Vol. C, Tables 4.2.6.8 and 6.1.1.4)
;

loop_
_geom_angle_atom_site_label_1
_geom_angle_atom_site_label_2
_geom_angle_atom_site_label_3
_geom_angle
_geom_angle_publ_flag
_geom_angle_site_symmetry_1
_geom_angle_site_symmetry_3
O1 Cu1 O1 179.17(5) yes . 7_555
O1 Cu1 N1 87.87(6) yes . .
O1 Cu1 N1 92.12(6) yes . 7_555
O1 Cu1 N2 90.41(4) yes . .
O1 Cu1 N3 89.59(4) yes . .
O1 Cu1 N1 92.12(6) yes 7_555 .
O1 Cu1 N1 87.87(6) yes 7_555 7_555
O1 Cu1 N2 90.41(4) yes 7_555 .
O1 Cu1 N3 89.59(4) yes 7_555 .
N1 Cu1 N1 177.84(6) yes . 7_555
N1 Cu1 N2 91.08(4) yes . .
N1 Cu1 N3 88.92(4) yes . .
N1 Cu1 N2 91.08(4) yes 7_555 .
N1 Cu1 N3 88.92(4) yes 7_555 .
N2 Cu1 N3 180.000 yes . .
O1 S1 O2 114.32(8) yes . .
O1 S1 O3 113.78(9) yes . .
O1 S1 C12 101.10(11) yes . .
O2 S1 O3 116.46(9) yes . .
O2 S1 C12 104.00(10) yes . .
O3 S1 C12 104.80(10) yes . .
Cu1 O1 S1 159.61(10) yes . .
Cu1 N1 C1 121.57(12) yes . .
Cu1 N1 C5 120.69(12) yes . .
C1 N1 C5 117.60(16) yes . .
Cu1 N2 C6 121.10(11) yes . .
Cu1 N2 C6 121.10(11) yes . 7_555
C6 N2 C6 117.79(18) yes . 7_555
Cu1 N3 C9 121.13(11) yes . .
Cu1 N3 C9 121.13(11) yes . 7_555
C9 N3 C9 117.74(19) yes . 7_555
N1 C1 C2 122.87(18) yes . .
C1 C2 C3 119.0(2) yes . .
C2 C3 C4 118.9(3) yes . .
C3 C4 C5 119.0(2) yes . .
N1 C5 C4 122.67(18) yes . .
N2 C6 C7 122.61(19) yes . .
C6 C7 C8 119.1(2) yes . .
C7 C8 C7 118.9(3) yes . 7_555
N3 C9 C10 122.73(19) yes . .
C9 C10 C11 119.0(2) yes . .
C10 C11 C10 118.8(3) yes . 7_555
S1 C12 F1 110.38(16) yes . .
S1 C12 F2 110.85(16) yes . .
S1 C12 F3 111.31(19) yes . .
F1 C12 F2 107.4(2) yes . .
F1 C12 F3 108.5(2) yes . .
F2 C12 F3 108.25(19) yes . .
N1 C1 H1 118.565 no . .
C2 C1 H1 118.561 no . .
C1 C2 H2 120.502 no . .
C3 C2 H2 120.511 no . .
C2 C3 H3 120.567 no . .
C4 C3 H3 120.558 no . .
C3 C4 H4 120.512 no . .
C5 C4 H4 120.506 no . .
N1 C5 H5 118.658 no . .
C4 C5 H5 118.670 no . .
N2 C6 H6 118.688 no . .
C7 C6 H6 118.703 no . .
C6 C7 H7 120.466 no . .
C8 C7 H7 120.471 no . .
C7 C8 H8 120.572 no . .
C7 C8 H8 120.572 no 7_555 .
N3 C9 H9 118.637 no . .
C10 C9 H9 118.632 no . .
C9 C10 H10 120.494 no . .
C11 C10 H10 120.506 no . .
C10 C11 H11 120.615 no . .
C10 C11 H11 120.615 no 7_555 .

loop_
_geom_bond_atom_site_label_1
_geom_bond_atom_site_label_2
_geom_bond_distance
_geom_bond_publ_flag
_geom_bond_site_symmetry_2
Cu1 O1 2.3946(15) yes .
Cu1 O1 2.3946(15) yes 7_555
Cu1 N1 2.0290(15) yes .
Cu1 N1 2.0290(15) yes 7_555
Cu1 N2 2.044(2) yes .
Cu1 N3 2.045(3) yes .
S1 O1 1.4482(15) yes .
S1 O2 1.4366(14) yes .
S1 O3 1.4361(14) yes .
S1 C12 1.826(3) yes .
F1 C12 1.340(3) yes .
F2 C12 1.334(3) yes .
F3 C12 1.322(4) yes .
N1 C1 1.339(3) yes .
N1 C5 1.346(3) yes .
N2 C6 1.347(3) yes .
N2 C6 1.347(3) yes 7_555
N3 C9 1.342(3) yes .
N3 C9 1.342(3) yes 7_555
C1 C2 1.377(3) yes .
C2 C3 1.374(4) yes .
C3 C4 1.381(4) yes .
C4 C5 1.374(3) yes .
C6 C7 1.384(3) yes .
C7 C8 1.382(3) yes .
C9 C10 1.380(3) yes .
C10 C11 1.379(3) yes .
C1 H1 0.950 no .
C2 H2 0.950 no .
C3 H3 0.950 no .
C4 H4 0.950 no .
C5 H5 0.950 no .
C6 H6 0.950 no .
C7 H7 0.950 no .
C8 H8 0.950 no .
C9 H9 0.950 no .
C10 H10 0.950 no .
C11 H11 0.950 no .

loop_
_geom_contact_atom_site_label_1
_geom_contact_atom_site_label_2
_geom_contact_distance
_geom_contact_publ_flag
_geom_contact_site_symmetry_2
N2 C7 2.395(3) no 7_555
N3 C10 2.389(3) no 7_555
F1 C3 3.342(3) no 6_456
F1 C4 3.050(3) no 6_456
F1 C7 3.241(3) no 5_556
F2 F2 3.482(3) no 5_556
F2 N1 3.478(2) no 5_556
F2 C1 3.400(3) no 5_556
F2 C2 3.336(3) no 5_556
F2 C3 3.313(3) no 5_556
F2 C4 3.350(3) no 5_556
F2 C5 3.428(3) no 5_556
F2 C6 3.353(3) no 5_556
F3 C2 3.233(3) no 5_556
O2 C2 3.525(3) no 1_455
O2 C3 3.551(3) no 1_455
O2 C4 3.489(3) no 6_456
O2 C7 3.394(3) no 2_455
O2 C8 3.597(2) no 2_455
O3 C2 3.340(3) no 1_455
O3 C10 3.288(3) no 8_445
O3 C11 3.403(3) no 2_445
N1 F2 3.478(2) no 5_556
C1 F2 3.400(3) no 5_556
C2 F2 3.336(3) no 5_556
C2 F3 3.233(3) no 5_556
C2 O2 3.525(3) no 1_655
C2 O3 3.340(3) no 1_655
C3 F1 3.342(3) no 6_556
C3 F2 3.313(3) no 5_556
C3 O2 3.551(3) no 1_655
C4 F1 3.050(3) no 6_556
C4 F2 3.350(3) no 5_556
C4 O2 3.489(3) no 6_556
C5 F2 3.428(3) no 5_556
C6 F2 3.353(3) no 5_556
C7 F1 3.241(3) no 5_556
C7 O2 3.394(3) no 2_445
C8 O2 3.597(2) no 2_445
C8 O2 3.597(2) no 8_545
C10 O3 3.288(3) no 8_555
C11 O3 3.403(3) no 2_455
C11 O3 3.403(3) no 8_555
O1 H5 2.5261 no .
O1 H6 2.5750 no .
O1 H9 2.5241 no 7_555
N2 H6 1.9860 no 7_555
N3 H9 1.9809 no 7_555
C8 H7 2.0352 no 7_555
C11 H10 2.0337 no 7_555
H1 H2 2.3133 no .
H2 H3 2.3399 no .
H3 H4 2.3462 no .
H4 H5 2.3120 no .
H6 H7 2.3219 no .
H7 H8 2.3465 no .
H9 H10 2.3179 no .
H10 H11 2.3455 no .
S1 H2 3.2321 no 1_455
S1 H4 3.5315 no 6_456
F1 H3 3.2704 no 6_456
F1 H4 2.7568 no 6_456
F1 H6 3.5760 no 5_556
F1 H7 2.7426 no 5_556
F2 H6 2.8361 no 5_556
F2 H7 3.5723 no 5_556
F3 H2 3.1119 no 5_556
F3 H3 3.1479 no 1_455
F3 H4 3.4927 no 6_456
O2 H2 3.0856 no 1_455
O2 H3 3.1340 no 1_455
O2 H4 2.5807 no 6_456
O2 H7 2.6969 no 2_455
O2 H8 3.1148 no 2_455
O3 H2 2.4470 no 1_455
O3 H3 3.5380 no 5_556
O3 H10 2.7077 no 8_445
O3 H11 2.9454 no 2_445
C1 H11 3.4039 no 2_545
C2 H11 3.2593 no 2_545
C4 H7 3.3302 no 5_556
C6 H10 3.2344 no 8_445
C7 H4 3.4765 no 5_556
C7 H10 3.1686 no 8_445
C8 H9 3.5986 no 2_545
C8 H9 3.5986 no 8_445
C10 H1 3.3632 no 2_555
C11 H1 3.3775 no 2_555
C11 H1 3.3775 no 8_455
C11 H2 3.2057 no 2_555
C11 H2 3.2057 no 8_455
C12 H4 3.3825 no 6_456
H1 C10 3.3632 no 2_545
H1 C11 3.3775 no 2_545
H1 H10 2.8067 no 2_545
H1 H11 2.8325 no 2_545
H2 S1 3.2321 no 1_655
H2 F3 3.1119 no 5_556
H2 O2 3.0856 no 1_655
H2 O3 2.4470 no 1_655
H2 C11 3.2057 no 2_545
H2 H11 2.5588 no 2_545
H3 F1 3.2704 no 6_556
H3 F3 3.1479 no 1_655
H3 O2 3.1340 no 1_655
H3 O3 3.5380 no 5_556
H4 S1 3.5315 no 6_556
H4 F1 2.7568 no 6_556
H4 F3 3.4927 no 6_556
H4 O2 2.5807 no 6_556
H4 C7 3.4765 no 5_556
H4 C12 3.3825 no 6_556
H4 H7 2.6261 no 5_556
H6 F1 3.5760 no 5_556
H6 F2 2.8361 no 5_556
H6 H10 3.4288 no 8_445
H7 F1 2.7426 no 5_556
H7 F2 3.5723 no 5_556
H7 O2 2.6969 no 2_445
H7 C4 3.3302 no 5_556
H7 H4 2.6261 no 5_556
H7 H9 3.4560 no 8_445
H7 H10 3.3171 no 8_445
H8 O2 3.1148 no 2_445
H8 O2 3.1148 no 8_545
H8 H9 3.4448 no 2_545
H8 H9 3.4448 no 8_445
H9 C8 3.5986 no 2_555
H9 H7 3.4560 no 8_555
H9 H8 3.4448 no 2_555
H10 O3 2.7077 no 8_555
H10 C6 3.2344 no 8_555
H10 C7 3.1686 no 8_555
H10 H1 2.8067 no 2_555
H10 H6 3.4288 no 8_555
H10 H7 3.3171 no 8_555
H11 O3 2.9454 no 2_455
H11 O3 2.9454 no 8_555
H11 C1 3.4039 no 2_555
H11 C1 3.4039 no 8_455
H11 C2 3.2593 no 2_555
H11 C2 3.2593 no 8_455
H11 H1 2.8325 no 2_555
H11 H1 2.8325 no 8_455
H11 H2 2.5588 no 2_555
H11 H2 2.5588 no 8_455
